data_7711826
loop_
_publ_author_name
'Breijaert, Troy C.'
'Budnyak, Tetyana M.'
'Kessler, Vadim K.'
'Seisenbaeva, Gulaim A.'

_publ_section_title
;
 Tailoring a bio-based adsorbent for sequestration of late transition and
 rare earth elements.
;
_journal_name_full 'Dalton transactions (Cambridge, England : 2003)'
_journal_paper_doi 10.1039/d2dt03150g
_journal_year 2022
_chemical_formula_sum 'C6 H20 N6 Ni O7'
_chemical_formula_weight 346.97
_space_group_IT_number 14
_space_group_name_Hall '-P 2ybc'
_space_group_name_H-M_alt 'P 1 21/c 1'
_symmetry_cell_setting monoclinic
_symmetry_space_group_name_H-M 'P 1 21/c 1'
_atom_sites_solution_hydrogens geom
_atom_sites_solution_primary direct
_atom_sites_solution_secondary difmap
_audit_creation_method SHELXL-97
_audit_update_record
;
2022-09-15 deposited with the CCDC.	2022-11-15 downloaded from the CCDC.
;
_cell_angle_alpha 90.00
_cell_angle_beta 91.8660(10)
_cell_angle_gamma 90.00
_cell_formula_units_Z 4
_cell_length_a 8.3129(6)
_cell_length_b 14.3595(11)
_cell_length_c 11.7358(9)
_cell_measurement_reflns_used 7354
_cell_measurement_temperature 296(2)
_cell_measurement_theta_max 26.38
_cell_measurement_theta_min 2.24
_cell_volume 1400.15(18)
_computing_cell_refinement 'Bruker SAINT'
_computing_data_collection 'Bruker APEX2'
_computing_data_reduction 'Bruker SAINT'
_computing_molecular_graphics 'Bruker SHELXTL'
_computing_publication_material 'Bruker SHELXTL'
_computing_structure_refinement 'SHELXL-97 (Sheldrick, 2008)'
_computing_structure_solution 'SHELXS-97 (Sheldrick, 2008)'
_diffrn_ambient_temperature 296(2)
_diffrn_measured_fraction_theta_full 0.961
_diffrn_measured_fraction_theta_max 0.961
_diffrn_measurement_device_type 'Bruker APEX-II CCD'
_diffrn_measurement_method 'Omega scan'
_diffrn_radiation_monochromator graphite
_diffrn_radiation_source 'fine-focus sealed tube'
_diffrn_radiation_type MoK\a
_diffrn_radiation_wavelength 0.71073
_diffrn_reflns_av_R_equivalents 0.0582
_diffrn_reflns_av_sigmaI/netI 0.0555
_diffrn_reflns_limit_h_max 8
_diffrn_reflns_limit_h_min -9
_diffrn_reflns_limit_k_max 17
_diffrn_reflns_limit_k_min -17
_diffrn_reflns_limit_l_max 13
_diffrn_reflns_limit_l_min -6
_diffrn_reflns_number 3926
_diffrn_reflns_theta_full 25.02
_diffrn_reflns_theta_max 25.02
_diffrn_reflns_theta_min 2.24
_exptl_absorpt_coefficient_mu 1.439
_exptl_absorpt_correction_T_max 0.7521
_exptl_absorpt_correction_T_min 0.6721
_exptl_absorpt_correction_type empirical
_exptl_absorpt_process_details 'Bruker SADABS'
_exptl_crystal_colour violet
_exptl_crystal_density_diffrn 1.779
_exptl_crystal_density_meas ?
_exptl_crystal_density_method 'not measured'
_exptl_crystal_description block
_exptl_crystal_F_000 784
_exptl_crystal_recrystallization_method 'Re-crystallisation from solvent: water'
_exptl_crystal_size_max 0.30
_exptl_crystal_size_mid 0.24
_exptl_crystal_size_min 0.21
_refine_diff_density_max 1.635
_refine_diff_density_min -0.928
_refine_diff_density_rms 0.133
_refine_ls_extinction_method none
_refine_ls_goodness_of_fit_ref 1.049
_refine_ls_hydrogen_treatment mixed
_refine_ls_matrix_type full
_refine_ls_number_parameters 181
_refine_ls_number_reflns 2364
_refine_ls_number_restraints 32
_refine_ls_restrained_S_all 1.048
_refine_ls_R_factor_all 0.0919
_refine_ls_R_factor_gt 0.0836
_refine_ls_shift/su_max 0.000
_refine_ls_shift/su_mean 0.000
_refine_ls_structure_factor_coef Fsqd
_refine_ls_weighting_details 'calc w=1/[\s^2^(Fo^2^)+(0.0709P)^2^+12.5828P] where P=(Fo^2^+2Fc^2^)/3'
_refine_ls_weighting_scheme calc
_refine_ls_wR_factor_gt 0.1990
_refine_ls_wR_factor_ref 0.2038
_reflns_number_gt 2049
_reflns_number_total 2364
_reflns_threshold_expression >2sigma(I)
_cod_data_source_file d2dt03150g2.cif
_cod_data_source_block troy1
_cod_depositor_comments
;
The following automatic conversions were performed:

data item '_exptl_absorpt_correction_type' value 'Empirical' was
changed to 'empirical' in accordance with the
/home/data/users/saulius/crontab/automatic-downloads/rss-feeds/RSC/lib/dictionaries/cif_core.dic
dictionary named 'cif_core.dic' version 2.4.2 last updated on
2011-04-26.

data item '_symmetry_cell_setting' value 'Monoclinic' was changed to
'monoclinic' in accordance with the
/home/data/users/saulius/crontab/automatic-downloads/rss-feeds/RSC/lib/dictionaries/cif_core.dic
dictionary named 'cif_core.dic' version 2.4.2 last updated on
2011-04-26.

data item '_exptl_crystal_density_meas' value 'not measured' was
changed to '?' -- the value is perceived as not measured.

Automatic conversion script
Id: cif_fix_values 7556 2019-12-06 15:28:31Z antanas 
;
_cod_original_sg_symbol_H-M P2(1)/c
_cod_database_code 7711826

loop_
_symmetry_equiv_pos_as_xyz
'x, y, z'
'-x, y+1/2, -z+1/2'
'-x, -y, -z'
'x, -y-1/2, z-1/2'

loop_
_atom_site_label
_atom_site_type_symbol
_atom_site_fract_x
_atom_site_fract_y
_atom_site_fract_z
_atom_site_U_iso_or_equiv
_atom_site_adp_type
_atom_site_occupancy
_atom_site_symmetry_multiplicity
_atom_site_calc_flag
_atom_site_refinement_flags
_atom_site_disorder_assembly
_atom_site_disorder_group
Ni1 Ni 0.67497(10) 0.01076(5) 0.20219(7) 0.0276(3) Uani 1 1 d . . .
O1B O 0.7505(6) -0.0363(3) 0.0336(4) 0.0407(12) Uani 1 1 d . . .
H1 H 0.7856 -0.0966 0.0310 0.061 Uiso 1 1 d RD . .
H2 H 0.7025 -0.0132 -0.0204 0.061 Uiso 1 1 d RD . .
O1 O 0.4490(6) -0.0400(4) 0.1459(4) 0.0452(13) Uani 1 1 d . . .
N2 N 0.7821(8) -0.1125(4) 0.2599(5) 0.0410(14) Uani 1 1 d . . .
H2A H 0.7389 -0.1298 0.3260 0.049 Uiso 1 1 calc R . .
H2B H 0.7634 -0.1580 0.2085 0.049 Uiso 1 1 calc R . .
N1 N 0.3836(7) -0.1095(4) 0.1948(5) 0.0403(14) Uani 1 1 d . . .
N3 N 0.6482(8) 0.1419(4) 0.1229(6) 0.0477(16) Uani 1 1 d . . .
H3A H 0.6060 0.1353 0.0518 0.057 Uiso 1 1 calc R . .
H3B H 0.5823 0.1784 0.1628 0.057 Uiso 1 1 calc R . .
N4 N 0.5996(8) 0.0496(5) 0.3619(5) 0.0457(15) Uani 1 1 d . . .
H4A H 0.5117 0.0860 0.3544 0.055 Uiso 1 1 calc R . .
H4B H 0.5732 -0.0014 0.4017 0.055 Uiso 1 1 calc R . .
N5 N 0.8958(7) 0.0670(4) 0.2590(5) 0.0387(14) Uani 1 1 d . . .
O2 O 0.2794(7) -0.1526(4) 0.1394(5) 0.0584(16) Uani 1 1 d D . .
O3 O 0.4217(8) -0.1305(5) 0.2925(5) 0.0699(19) Uani 1 1 d . . .
O1A O 0.2907(9) 0.1266(4) 0.4849(6) 0.0690(19) Uani 1 1 d . . .
N1A N 0.2964(8) 0.2074(5) 0.4543(6) 0.0513(17) Uani 1 1 d . . .
O2A O 0.2239(12) 0.2686(7) 0.5035(8) 0.107(3) Uani 1 1 d U . .
O3A O 0.3684(13) 0.2273(7) 0.3700(9) 0.113(3) Uani 1 1 d U . .
C22 C 1.0146(10) -0.0061(6) 0.2392(9) 0.054(2) Uani 1 1 d . . .
H22A H 1.1142 0.0087 0.2806 0.065 Uiso 1 1 calc R . .
H22B H 1.0369 -0.0086 0.1587 0.065 Uiso 1 1 calc R . .
C41 C 0.7250(12) 0.0992(8) 0.4220(8) 0.071(3) Uani 1 1 d . . .
H41A H 0.6991 0.1651 0.4202 0.085 Uiso 1 1 calc R . .
H41B H 0.7271 0.0796 0.5011 0.085 Uiso 1 1 calc R . .
C31 C 0.8061(13) 0.1829(8) 0.1197(10) 0.076(3) Uani 1 1 d U . .
H31A H 0.8397 0.1807 0.0414 0.091 Uiso 1 1 calc R . .
H31B H 0.7961 0.2481 0.1400 0.091 Uiso 1 1 calc R . .
C21 C 0.9550(11) -0.0991(6) 0.2771(11) 0.072(3) Uani 1 1 d . . .
H21A H 1.0105 -0.1473 0.2359 0.087 Uiso 1 1 calc R . .
H21B H 0.9825 -0.1068 0.3575 0.087 Uiso 1 1 calc R . .
C42 C 0.8780(18) 0.0873(11) 0.3798(12) 0.108(4) Uani 1 1 d U . .
H42A H 0.9294 0.0371 0.4227 0.130 Uiso 1 1 calc R . .
H42B H 0.9387 0.1435 0.3970 0.130 Uiso 1 1 calc R . .
C32 C 0.9289(19) 0.1453(11) 0.1875(13) 0.114(5) Uani 1 1 d U . .
H32A H 0.9711 0.1947 0.2363 0.136 Uiso 1 1 calc R . .
H32B H 1.0145 0.1273 0.1378 0.136 Uiso 1 1 calc R . .

loop_
_atom_site_aniso_label
_atom_site_aniso_U_11
_atom_site_aniso_U_22
_atom_site_aniso_U_33
_atom_site_aniso_U_23
_atom_site_aniso_U_13
_atom_site_aniso_U_12
Ni1 0.0272(5) 0.0257(5) 0.0295(5) -0.0001(3) -0.0056(3) -0.0005(3)
O1B 0.052(3) 0.032(2) 0.037(3) 0.000(2) -0.002(2) 0.002(2)
O1 0.036(3) 0.052(3) 0.047(3) 0.010(2) -0.013(2) -0.013(2)
N2 0.056(4) 0.027(3) 0.039(3) 0.003(2) -0.004(3) -0.002(3)
N1 0.035(3) 0.049(4) 0.037(3) -0.002(3) 0.002(3) -0.006(3)
N3 0.056(4) 0.038(3) 0.049(4) 0.002(3) -0.005(3) 0.015(3)
N4 0.048(4) 0.048(4) 0.041(3) -0.007(3) 0.002(3) 0.005(3)
N5 0.029(3) 0.029(3) 0.058(4) -0.002(3) -0.011(3) 0.000(2)
O2 0.055(4) 0.059(4) 0.060(4) -0.008(3) -0.008(3) -0.022(3)
O3 0.073(4) 0.091(5) 0.045(3) 0.017(3) -0.004(3) -0.031(4)
O1A 0.094(5) 0.039(3) 0.075(4) 0.022(3) 0.012(4) 0.010(3)
N1A 0.051(4) 0.043(4) 0.060(4) 0.019(3) 0.016(3) 0.015(3)
O2A 0.108(3) 0.106(3) 0.108(3) 0.0001(10) 0.0056(10) 0.0008(10)
O3A 0.113(3) 0.113(3) 0.113(3) 0.0020(10) 0.0056(10) 0.0015(10)
C22 0.030(4) 0.047(4) 0.084(6) 0.001(4) -0.003(4) 0.005(3)
C41 0.078(7) 0.087(7) 0.047(5) -0.026(5) 0.004(5) -0.034(6)
C31 0.076(3) 0.075(3) 0.075(3) 0.0011(10) 0.0010(10) -0.0015(10)
C21 0.047(5) 0.043(5) 0.126(9) 0.024(5) -0.004(5) 0.011(4)
C42 0.108(4) 0.109(4) 0.108(4) -0.0017(10) 0.0031(10) 0.0000(10)
C32 0.113(5) 0.113(5) 0.115(5) 0.0012(10) 0.0034(10) -0.0003(10)

loop_
_atom_type_symbol
_atom_type_description
_atom_type_scat_dispersion_real
_atom_type_scat_dispersion_imag
_atom_type_scat_source
C C 0.0033 0.0016 'International Tables Vol C Tables 4.2.6.8 and 6.1.1.4'
H H 0.0000 0.0000 'International Tables Vol C Tables 4.2.6.8 and 6.1.1.4'
N N 0.0061 0.0033 'International Tables Vol C Tables 4.2.6.8 and 6.1.1.4'
O O 0.0106 0.0060 'International Tables Vol C Tables 4.2.6.8 and 6.1.1.4'
Ni Ni 0.3393 1.1124 'International Tables Vol C Tables 4.2.6.8 and 6.1.1.4'

loop_
_geom_angle_atom_site_label_1
_geom_angle_atom_site_label_2
_geom_angle_atom_site_label_3
_geom_angle
_geom_angle_site_symmetry_1
_geom_angle_site_symmetry_3
_geom_angle_publ_flag
N4 Ni1 N2 94.2(3) . . ?
N4 Ni1 N5 84.0(3) . . ?
N2 Ni1 N5 82.1(2) . . ?
N4 Ni1 O1 94.8(2) . . ?
N2 Ni1 O1 100.1(2) . . ?
N5 Ni1 O1 177.6(2) . . ?
N4 Ni1 N3 97.4(3) . . ?
N2 Ni1 N3 159.9(3) . . ?
N5 Ni1 N3 82.8(2) . . ?
O1 Ni1 N3 95.2(2) . . ?
N4 Ni1 O1B 177.6(2) . . ?
N2 Ni1 O1B 84.3(2) . . ?
N5 Ni1 O1B 97.6(2) . . ?
O1 Ni1 O1B 83.6(2) . . ?
N3 Ni1 O1B 84.6(2) . . ?
N1 O1 Ni1 121.1(4) . . ?
C21 N2 Ni1 110.0(5) . . ?
O3 N1 O2 122.0(7) . . ?
O3 N1 O1 120.9(6) . . ?
O2 N1 O1 117.1(6) . . ?
C31 N3 Ni1 107.1(6) . . ?
C41 N4 Ni1 110.1(5) . . ?
C32 N5 C42 116.1(10) . . ?
C32 N5 C22 109.0(8) . . ?
C42 N5 C22 112.8(8) . . ?
C32 N5 Ni1 107.4(7) . . ?
C42 N5 Ni1 105.7(7) . . ?
C22 N5 Ni1 105.1(5) . . ?
O3A N1A O1A 119.5(8) . . ?
O3A N1A O2A 118.8(9) . . ?
O1A N1A O2A 121.6(8) . . ?
N5 C22 C21 111.2(7) . . ?
C42 C41 N4 115.1(9) . . ?
C32 C31 N3 118.8(11) . . ?
N2 C21 C22 114.3(7) . . ?
C41 C42 N5 119.6(11) . . ?
C31 C32 N5 119.4(12) . . ?

loop_
_geom_bond_atom_site_label_1
_geom_bond_atom_site_label_2
_geom_bond_distance
_geom_bond_site_symmetry_2
_geom_bond_publ_flag
Ni1 N4 2.072(6) . ?
Ni1 N2 2.085(6) . ?
Ni1 N5 2.095(6) . ?
Ni1 O1 2.101(5) . ?
Ni1 N3 2.109(6) . ?
Ni1 O1B 2.201(5) . ?
O1 N1 1.281(8) . ?
N2 C21 1.457(11) . ?
N1 O3 1.217(8) . ?
N1 O2 1.232(8) . ?
N3 C31 1.440(13) . ?
N4 C41 1.429(10) . ?
N5 C32 1.436(16) . ?
N5 C42 1.459(15) . ?
N5 C22 1.465(10) . ?
O1A N1A 1.216(9) . ?
N1A O3A 1.208(11) . ?
N1A O2A 1.221(11) . ?
C22 C21 1.497(12) . ?
C41 C42 1.390(17) . ?
C31 C32 1.383(17) . ?
